data_4131039
loop_
_publ_author_name
'Cai, Aijie'
'Guo, Wusheng'
'Mart\'inez-Rodr\'iguez, Luis'
'Kleij, Arjan W.'

_publ_section_title
;
 Palladium-Catalyzed Regio- and Enantioselective Synthesis of Allylic
 Amines Featuring Tetrasubstituted Tertiary Carbons.
;
_journal_issue 43
_journal_name_full 'Journal of the American Chemical Society'
_journal_page_first 14194
_journal_page_last 14197
_journal_paper_doi 10.1021/jacs.6b08841
_journal_volume 138
_journal_year 2016
_chemical_absolute_configuration ad
_chemical_formula_sum 'C16 H17 N O'
_chemical_formula_weight 239.30
_space_group_IT_number 19
_space_group_name_Hall 'P 2ac 2ab'
_space_group_name_H-M_alt 'P 21 21 21'
_symmetry_cell_setting orthorhombic
_symmetry_space_group_name_H-M 'P 21 21 21'
_atom_sites_solution_hydrogens mixed
_audit_creation_method SHELXL-2014/7
_cell_angle_alpha 90
_cell_angle_beta 90
_cell_angle_gamma 90
_cell_formula_units_Z 4
_cell_length_a 5.78299(6)
_cell_length_b 12.54070(14)
_cell_length_c 17.36504(15)
_cell_measurement_reflns_used 67852
_cell_measurement_temperature 100(2)
_cell_measurement_theta_max 62.2800
_cell_measurement_theta_min 2.0120
_cell_volume 1259.36(2)
_computing_cell_refinement 'CrystalClear-SM Expert 2.1 b29 (Rigaku, 2013)'
_computing_data_collection 'CrystalClear-SM Expert 2.1 b29 (Rigaku, 2013)'
_computing_data_reduction 'CrystalClear-SM Expert 2.1 b29 (Rigaku, 2013)'
_computing_molecular_graphics 'SHELXL-2014 (Sheldrick, 2014)'
_computing_publication_material 'SHELXL-2014 (Sheldrick, 2014)'
_computing_structure_refinement 'SHELXL-2014 (Sheldrick, 2014)'
_computing_structure_solution Sir2011
_diffrn_ambient_temperature 100(2)
_diffrn_detector_area_resol_mean 5.8140
_diffrn_detector_type 'PILATUS 200K'
_diffrn_measured_fraction_theta_full 1.000
_diffrn_measured_fraction_theta_max 0.921
_diffrn_measurement_device_type '1/4chi goniometer'
_diffrn_measurement_method
;
 Fullsphere data collection, phi and omega scans
;
_diffrn_measurement_specimen_support 'magnetic support with MicroMount'
_diffrn_radiation_monochromator 'Confocal Max Flux optic'
_diffrn_radiation_type MoK\a
_diffrn_radiation_wavelength 0.7107
_diffrn_reflns_av_R_equivalents 0.0249
_diffrn_reflns_av_unetI/netI 0.0133
_diffrn_reflns_Laue_measured_fraction_full 1.000
_diffrn_reflns_Laue_measured_fraction_max 0.921
_diffrn_reflns_limit_h_max 13
_diffrn_reflns_limit_h_min -14
_diffrn_reflns_limit_k_max 27
_diffrn_reflns_limit_k_min -27
_diffrn_reflns_limit_l_max 43
_diffrn_reflns_limit_l_min -42
_diffrn_reflns_number 113700
_diffrn_reflns_point_group_measured_fraction_full 1.000
_diffrn_reflns_point_group_measured_fraction_max 0.869
_diffrn_reflns_theta_full 25.242
_diffrn_reflns_theta_max 63.013
_diffrn_reflns_theta_min 2.003
_diffrn_source 'Microfocus rotating anode X-ray tube'
_diffrn_source_current 24
_diffrn_source_power 50
_diffrn_source_size '0.2 mm x 0.2 mm fine focus'
_diffrn_source_type 'Rigaku MicroMax-007HF'
_exptl_absorpt_coefficient_mu 0.078
_exptl_absorpt_correction_T_max 1.00000
_exptl_absorpt_correction_T_min 0.83092
_exptl_absorpt_correction_type multi-scan
_exptl_absorpt_process_details
;
CrysAlisPro 1.171.38.37f (Rigaku Oxford Diffraction, 2015)
Empirical absorption correction using spherical harmonics,
 implemented in SCALE3 ABSPACK scaling algorithm.
;
_exptl_crystal_colour Colourless
_exptl_crystal_density_diffrn 1.262
_exptl_crystal_description Block
_exptl_crystal_F_000 512
_exptl_crystal_size_max 0.20
_exptl_crystal_size_mid 0.16
_exptl_crystal_size_min 0.12
_refine_diff_density_max 0.508
_refine_diff_density_min -0.187
_refine_diff_density_rms 0.055
_refine_ls_abs_structure_details
;
 Flack x determined using 6984 quotients [(I+)-(I-)]/[(I+)+(I-)]
 (Parsons, Flack and Wagner, Acta Cryst. B69 (2013) 249-259).
;
_refine_ls_abs_structure_Flack 0.05(8)
_refine_ls_extinction_method none
_refine_ls_goodness_of_fit_ref 1.109
_refine_ls_hydrogen_treatment noref
_refine_ls_matrix_type full
_refine_ls_number_parameters 393
_refine_ls_number_reflns 18084
_refine_ls_number_restraints 310
_refine_ls_restrained_S_all 1.106
_refine_ls_R_factor_all 0.0278
_refine_ls_R_factor_gt 0.0260
_refine_ls_shift/su_max 0.001
_refine_ls_shift/su_mean 0.000
_refine_ls_structure_factor_coef Fsqd
_refine_ls_weighting_details 'w=1/[\s^2^(Fo^2^)+(0.0541P)^2^+0.0056P] where P=(Fo^2^+2Fc^2^)/3'
_refine_ls_weighting_scheme calc
_refine_ls_wR_factor_gt 0.0787
_refine_ls_wR_factor_ref 0.0796
_reflns_Friedel_coverage 0.730
_reflns_Friedel_fraction_full 1.000
_reflns_Friedel_fraction_max 0.807
_reflns_number_gt 17147
_reflns_number_total 18084
_reflns_threshold_expression 'I > 2\s(I)'
_cod_data_source_file ja6b08841_si_002.cif
_cod_data_source_block caj-004-2a
_cod_depositor_comments
;
The following automatic conversions were performed:

data item '_symmetry_cell_setting' value 'Orthorhombic' was changed
to 'orthorhombic' in accordance with the
/home/saulius/struct/COD-crude-data/automatic-downloads/DataCite-retrospective/ACS/depositions/lib/dictionaries/cif_core.dic
dictionary named 'cif_core.dic' version 2.4.2 last updated on
2011-04-26.

Automatic conversion script
Id: cif_fix_values 6909 2019-04-08 15:41:33Z antanas 
;
_cod_original_sg_symbol_H-M P2(1)2(1)2(1)
_cod_database_code 4131039
_shelx_shelxl_version_number 2014/7
_shelx_space_group_comment
;
The symmetry employed for this shelxl refinement is uniquely defined
by the following loop, which should always be used as a source of
symmetry information in preference to the above space-group names.
They are only intended as comments.
;
_shelx_estimated_absorpt_t_min 0.984
_shelx_estimated_absorpt_t_max 0.991

loop_
_space_group_symop_operation_xyz
'x, y, z'
'-x+1/2, -y, z+1/2'
'-x, y+1/2, -z+1/2'
'x+1/2, -y+1/2, -z'

loop_
_atom_site_label
_atom_site_type_symbol
_atom_site_fract_x
_atom_site_fract_y
_atom_site_fract_z
_atom_site_U_iso_or_equiv
_atom_site_adp_type
_atom_site_occupancy
_atom_site_site_symmetry_order
_atom_site_calc_flag
_atom_site_refinement_flags_posn
_atom_site_refinement_flags_adp
_atom_site_refinement_flags_occupancy
_atom_site_disorder_assembly
_atom_site_disorder_group
C1 C 0.96653(4) 0.17896(2) 0.23133(2) 0.00988(3) Uani 0.98 1 d D . P A 1
C2 C 1.01238(4) 0.25213(2) 0.16204(2) 0.01028(3) Uani 0.98 1 d D . P A 1
C3 C 0.84000(5) 0.26413(2) 0.10619(2) 0.01353(4) Uani 0.98 1 d D . P A 1
C4 C 0.86724(8) 0.33507(5) 0.04491(3) 0.01591(5) Uani 0.98 1 d D . P A 1
C5 C 1.06742(8) 0.39621(4) 0.03859(2) 0.01618(5) Uani 0.98 1 d D . P A 1
C6 C 1.24003(6) 0.38482(3) 0.09370(2) 0.01721(5) Uani 0.98 1 d D . P A 1
C7 C 1.21325(5) 0.31365(3) 0.15500(2) 0.01451(4) Uani 0.98 1 d D . P A 1
C8 C 0.83913(4) 0.01562(2) 0.15701(2) 0.01030(3) Uani 0.98 1 d D . P A 1
C9 C 1.03350(5) 0.01030(2) 0.10864(2) 0.01241(3) Uani 0.98 1 d D . P A 1
C10 C 1.04712(8) -0.06828(4) 0.05183(2) 0.01527(6) Uani 0.98 1 d D . P A 1
C11 C 0.87197(8) -0.14368(3) 0.04285(2) 0.01710(5) Uani 0.98 1 d D . P A 1
C12 C 0.68031(6) -0.13983(3) 0.09189(2) 0.01572(4) Uani 0.98 1 d D . P A 1
C13 C 0.66323(5) -0.06112(2) 0.14787(2) 0.01271(3) Uani 0.98 1 d D . P A 1
C14 C 0.83542(5) 0.24907(2) 0.29106(2) 0.01246(3) Uani 0.98 1 d D . P A 1
C15 C 1.18451(5) 0.14022(2) 0.27149(2) 0.01301(3) Uani 0.98 1 d D . P A 1
C16 C 1.21276(7) 0.04316(3) 0.30135(2) 0.01760(5) Uani 0.98 1 d D . P A 1
H3 H 0.6957(19) 0.2301(8) 0.1130(6) 0.023(2) Uiso 0.98 1 d . . P B 1
H4 H 0.7551(18) 0.3369(8) 0.0041(6) 0.024(2) Uiso 0.98 1 d . . P C 1
H5 H 1.094(2) 0.4468(8) -0.0031(6) 0.025(2) Uiso 0.98 1 d . . P D 1
H6 H 1.383(2) 0.4239(9) 0.0873(7) 0.028(2) Uiso 0.98 1 d . . P E 1
H7 H 1.347(3) 0.2987(10) 0.1908(7) 0.035(3) Uiso 0.98 1 d . . P F 1
H9 H 1.156(2) 0.0629(9) 0.1132(5) 0.032(3) Uiso 0.98 1 d . . P G 1
H10 H 1.1985(19) -0.0717(8) 0.0186(6) 0.024(2) Uiso 0.98 1 d . . P H 1
H11 H 0.888(2) -0.2004(8) 0.0035(6) 0.025(2) Uiso 0.98 1 d . . P I 1
H12 H 0.5571(19) -0.1906(8) 0.0883(6) 0.023(2) Uiso 0.98 1 d . . P J 1
H13 H 0.5238(19) -0.0528(8) 0.1767(6) 0.022(2) Uiso 0.98 1 d . . P K 1
H15 H 1.309(2) 0.1973(9) 0.2742(6) 0.027(2) Uiso 0.98 1 d . . P L 1
H141 H 0.688(2) 0.2841(8) 0.2653(6) 0.024(2) Uiso 0.98 1 d . . P M 1
H142 H 0.9414(19) 0.3132(8) 0.3073(5) 0.019(2) Uiso 0.98 1 d . . P N 1
H161 H 1.354(2) 0.0255(8) 0.3270(6) 0.025(2) Uiso 0.98 1 d . . P O 1
H162 H 1.096(2) -0.0150(9) 0.2937(5) 0.027(2) Uiso 0.98 1 d . . P P 1
H1N H 0.696(2) 0.0801(9) 0.2467(6) 0.026(2) Uiso 0.98 1 d . . P Q 1
H1O H 0.849(3) 0.1630(9) 0.3786(6) 0.036(3) Uiso 0.98 1 d . . P R 1
N1 N 0.80724(4) 0.09376(2) 0.21211(2) 0.01152(3) Uani 0.98 1 d D . P A 1
O1 O 0.74709(5) 0.18811(2) 0.35339(2) 0.01664(4) Uani 0.98 1 d D . P A 1
C1' C 1.0085(12) 0.0975(5) 0.2296(4) 0.0141(12) Uani 0.02 1 d D U P S 2
C2' C 0.9411(13) 0.0205(7) 0.1647(5) 0.0136(12) Uani 0.02 1 d D U P S 2
C3' C 1.0948(19) -0.0001(10) 0.1044(6) 0.0154(15) Uani 0.02 1 d D U P S 2
H3' H 1.2242 0.0430 0.0978 0.019 Uiso 0.02 1 calc R U P S 2
C4' C 1.055(2) -0.0850(15) 0.0539(11) 0.017(2) Uani 0.02 1 d D U P S 2
H4' H 1.1735 -0.1100 0.0226 0.021 Uiso 0.02 1 calc R U P S 2
C5' C 0.837(2) -0.1321(16) 0.0508(9) 0.017(2) Uani 0.02 1 d D U P S 2
H5' H 0.7947 -0.1750 0.0094 0.021 Uiso 0.02 1 calc R U P S 2
C6' C 0.6831(18) -0.1135(9) 0.1110(6) 0.0124(13) Uani 0.02 1 d D U P S 2
H6' H 0.5474 -0.1530 0.1146 0.015 Uiso 0.02 1 calc R U P S 2
C7' C 0.7320(14) -0.0357(9) 0.1661(6) 0.0125(13) Uani 0.02 1 d D U P S 2
H7' H 0.6240 -0.0210 0.2043 0.015 Uiso 0.02 1 calc R U P S 2
C8' C 1.1170(15) 0.2612(8) 0.1536(7) 0.0123(12) Uani 0.02 1 d D U P S 2
C9' C 1.2752(17) 0.3424(8) 0.1363(7) 0.0131(14) Uani 0.02 1 d D U P S 2
H9' H 1.4063 0.3515 0.1666 0.016 Uiso 0.02 1 calc R U P S 2
C10' C 1.236(3) 0.4097(12) 0.0737(9) 0.0210(19) Uani 0.02 1 d D U P S 2
H10' H 1.3436 0.4625 0.0618 0.025 Uiso 0.02 1 calc R U P S 2
C11' C 1.038(3) 0.3986(19) 0.0288(11) 0.022(2) Uani 0.02 1 d D U P S 2
H11' H 1.0195 0.4387 -0.0158 0.026 Uiso 0.02 1 calc R U P S 2
C12' C 0.867(3) 0.326(2) 0.0517(17) 0.021(3) Uani 0.02 1 d D U P S 2
H12' H 0.7229 0.3271 0.0280 0.025 Uiso 0.02 1 calc R U P S 2
C13' C 0.9126(17) 0.2531(10) 0.1099(8) 0.0167(16) Uani 0.02 1 d D U P S 2
H13' H 0.8078 0.1987 0.1201 0.020 Uiso 0.02 1 calc R U P S 2
C14' C 1.143(2) 0.0300(7) 0.2900(5) 0.0162(16) Uani 0.02 1 d D U P S 2
H14A H 1.0374 -0.0195 0.3145 0.019 Uiso 0.02 1 calc R U P S 2
H14B H 1.2613 -0.0114 0.2639 0.019 Uiso 0.02 1 calc R U P S 2
C15' C 0.8025(16) 0.1444(9) 0.2726(7) 0.0178(17) Uani 0.02 1 d D U P S 2
H15' H 0.7158 0.0986 0.3032 0.021 Uiso 0.02 1 calc R U P S 2
C16' C 0.737(5) 0.2463(13) 0.2696(19) 0.032(4) Uani 0.02 1 d D U P S 2
H16A H 0.8197 0.2945 0.2396 0.039 Uiso 0.02 1 calc R U P S 2
H16B H 0.6092 0.2692 0.2975 0.039 Uiso 0.02 1 calc R U P S 2
N1' N 1.1695(13) 0.1781(6) 0.2032(5) 0.0149(13) Uani 0.02 1 d D U P S 2
H1' H 1.3094 0.1741 0.2197 0.018 Uiso 0.02 1 calc R U P S 2
O1' O 1.249(3) 0.0948(11) 0.3471(7) 0.021(2) Uani 0.02 1 d D U P S 2
H1'1 H 1.1681 0.1476 0.3548 0.032 Uiso 0.02 1 calc R U P S 2

loop_
_atom_site_aniso_label
_atom_site_aniso_U_11
_atom_site_aniso_U_22
_atom_site_aniso_U_33
_atom_site_aniso_U_23
_atom_site_aniso_U_13
_atom_site_aniso_U_12
C1 0.00987(6) 0.00964(7) 0.01013(6) -0.00026(5) -0.00016(5) -0.00049(5)
C2 0.01021(6) 0.01022(7) 0.01039(6) 0.00032(5) -0.00027(5) -0.00073(5)
C3 0.01315(8) 0.01371(9) 0.01372(7) 0.00252(7) -0.00310(6) -0.00149(7)
C4 0.01811(11) 0.01587(13) 0.01376(10) 0.00366(9) -0.00279(8) 0.00008(9)
C5 0.01971(13) 0.01544(11) 0.01340(10) 0.00329(8) 0.00170(8) -0.00057(10)
C6 0.01638(9) 0.01828(12) 0.01696(9) 0.00432(9) 0.00142(8) -0.00472(8)
C7 0.01248(7) 0.01662(10) 0.01444(8) 0.00284(7) -0.00095(6) -0.00405(7)
C8 0.01148(6) 0.00947(7) 0.00994(6) -0.00011(5) 0.00020(5) -0.00069(5)
C9 0.01343(8) 0.01205(9) 0.01175(7) -0.00046(6) 0.00217(6) 0.00028(6)
C10 0.01919(11) 0.01490(14) 0.01171(8) -0.00128(9) 0.00193(8) 0.00341(10)
C11 0.02338(14) 0.01467(13) 0.01326(9) -0.00404(8) -0.00259(9) 0.00259(10)
C12 0.01927(10) 0.01267(10) 0.01523(9) -0.00225(8) -0.00416(8) -0.00183(8)
C13 0.01346(7) 0.01161(8) 0.01306(7) -0.00070(6) -0.00101(6) -0.00241(6)
C14 0.01376(7) 0.01225(8) 0.01136(7) -0.00215(6) 0.00043(6) 0.00069(6)
C15 0.01133(7) 0.01392(9) 0.01379(7) 0.00214(7) -0.00103(6) 0.00048(6)
C16 0.01832(11) 0.01664(11) 0.01784(10) 0.00537(9) -0.00097(9) 0.00307(9)
N1 0.01162(6) 0.01117(7) 0.01177(6) -0.00218(5) 0.00256(5) -0.00269(5)
O1 0.01836(8) 0.01953(10) 0.01204(6) -0.00018(6) 0.00381(6) 0.00053(7)
C1' 0.013(2) 0.012(2) 0.018(2) 0.002(2) 0.003(2) 0.001(2)
C2' 0.011(2) 0.012(3) 0.018(2) 0.006(2) 0.006(2) 0.000(2)
C3' 0.013(3) 0.017(3) 0.016(3) 0.007(2) 0.005(3) 0.003(3)
C4' 0.019(3) 0.016(4) 0.017(3) 0.005(3) 0.002(3) 0.009(3)
C5' 0.021(4) 0.013(4) 0.018(3) -0.003(3) -0.005(3) 0.002(3)
C6' 0.015(3) 0.009(3) 0.013(3) -0.001(2) -0.004(2) -0.002(2)
C7' 0.010(2) 0.013(3) 0.014(3) -0.001(2) 0.002(2) 0.001(2)
C8' 0.010(2) 0.011(3) 0.015(3) 0.006(2) -0.001(2) -0.002(2)
C9' 0.014(3) 0.009(3) 0.016(3) 0.001(2) 0.004(2) -0.006(2)
C10' 0.025(3) 0.018(4) 0.020(3) 0.007(3) 0.005(3) 0.002(3)
C11' 0.022(4) 0.023(4) 0.021(4) -0.002(3) -0.001(3) 0.011(3)
C12' 0.019(4) 0.022(4) 0.022(4) -0.004(3) -0.008(3) 0.006(3)
C13' 0.011(3) 0.014(3) 0.026(4) 0.001(3) -0.004(3) 0.005(2)
C14' 0.013(3) 0.017(3) 0.018(3) 0.003(3) 0.001(3) -0.003(3)
C15' 0.015(3) 0.019(4) 0.019(3) -0.007(3) 0.005(3) -0.001(3)
C16' 0.033(7) 0.029(6) 0.034(7) -0.001(6) 0.007(7) 0.011(6)
N1' 0.013(2) 0.015(3) 0.017(3) 0.007(2) 0.000(2) 0.000(2)
O1' 0.019(4) 0.024(5) 0.021(4) 0.004(4) -0.004(3) -0.001(4)

loop_
_atom_type_symbol
_atom_type_description
_atom_type_scat_dispersion_real
_atom_type_scat_dispersion_imag
_atom_type_scat_source
C C 0.0033 0.0016 'International Tables Vol C Tables 4.2.6.8 and 6.1.1.4'
H H 0.0000 0.0000 'International Tables Vol C Tables 4.2.6.8 and 6.1.1.4'
N N 0.0061 0.0033 'International Tables Vol C Tables 4.2.6.8 and 6.1.1.4'
O O 0.0106 0.0060 'International Tables Vol C Tables 4.2.6.8 and 6.1.1.4'

loop_
_geom_angle_atom_site_label_1
_geom_angle_atom_site_label_2
_geom_angle_atom_site_label_3
_geom_angle
N1 C1 C15 113.39(2)
N1 C1 C2 111.69(2)
C15 C1 C2 114.02(2)
N1 C1 C14 105.08(2)
C15 C1 C14 106.18(2)
C2 C1 C14 105.57(2)
C3 C2 C7 118.13(2)
C3 C2 C1 118.96(2)
C7 C2 C1 122.74(2)
C4 C3 C2 121.11(3)
C5 C4 C3 120.30(4)
C6 C5 C4 119.08(3)
C5 C6 C7 120.68(3)
C6 C7 C2 120.69(3)
N1 C8 C9 123.67(2)
N1 C8 C13 117.77(2)
C9 C8 C13 118.54(2)
C10 C9 C8 120.06(3)
C11 C10 C9 121.10(3)
C10 C11 C12 118.95(3)
C13 C12 C11 120.47(3)
C12 C13 C8 120.85(3)
O1 C14 C1 112.26(2)
C16 C15 C1 124.88(3)
C8 N1 C1 126.67(2)
N1' C1' C15' 112.8(5)
N1' C1' C2' 111.7(4)
C15' C1' C2' 113.8(5)
N1' C1' C14' 105.8(4)
C15' C1' C14' 105.8(5)
C2' C1' C14' 106.2(4)
C3' C2' C7' 118.0(4)
C3' C2' C1' 120.3(4)
C7' C2' C1' 121.6(4)
C2' C3' C4' 120.3(5)
C5' C4' C3' 119.8(6)
C6' C5' C4' 118.5(5)
C5' C6' C7' 120.2(5)
C6' C7' C2' 121.1(4)
N1' C8' C9' 122.5(5)
N1' C8' C13' 117.7(5)
C9' C8' C13' 118.9(4)
C10' C9' C8' 120.1(5)
C9' C10' C11' 120.5(5)
C10' C11' C12' 119.2(5)
C13' C12' C11' 120.0(6)
C12' C13' C8' 120.3(5)
O1' C14' C1' 111.9(5)
C16' C15' C1' 124.9(7)
C8' N1' C1' 125.5(5)

loop_
_geom_bond_atom_site_label_1
_geom_bond_atom_site_label_2
_geom_bond_distance
C1 N1 1.4497(3)
C1 C15 1.5203(4)
C1 C2 1.5362(3)
C1 C14 1.5569(4)
C2 C3 1.3989(4)
C2 C7 1.3998(4)
C3 C4 1.3960(5)
C4 C5 1.3928(5)
C5 C6 1.3901(6)
C6 C7 1.3978(4)
C8 N1 1.3820(3)
C8 C9 1.4048(4)
C8 C13 1.4092(4)
C9 C10 1.3967(5)
C10 C11 1.3944(6)
C11 C12 1.3987(6)
C12 C13 1.3889(4)
C14 O1 1.4202(4)
C15 C16 1.3331(5)
C1' N1' 1.449(4)
C1' C15' 1.524(4)
C1' C2' 1.535(3)
C1' C14' 1.556(4)
C2' C3' 1.398(4)
C2' C7' 1.400(4)
C3' C4' 1.399(4)
C4' C5' 1.394(4)
C5' C6' 1.392(4)
C6' C7' 1.394(4)
C8' N1' 1.385(3)
C8' C9' 1.402(4)
C8' C13' 1.408(4)
C9' C10' 1.394(4)
C10' C11' 1.394(4)
C11' C12' 1.399(4)
C12' C13' 1.390(4)
C14' O1' 1.420(4)
C15' C16' 1.333(4)

loop_
_geom_torsion_atom_site_label_1
_geom_torsion_atom_site_label_2
_geom_torsion_atom_site_label_3
_geom_torsion_atom_site_label_4
_geom_torsion
N1 C1 C2 C3 28.84(3)
C15 C1 C2 C3 159.00(3)
C14 C1 C2 C3 -84.83(3)
N1 C1 C2 C7 -155.91(3)
C15 C1 C2 C7 -25.75(4)
C14 C1 C2 C7 90.41(3)
C7 C2 C3 C4 0.24(6)
C1 C2 C3 C4 175.71(4)
C2 C3 C4 C5 -0.49(8)
C3 C4 C5 C6 0.58(9)
C4 C5 C6 C7 -0.44(7)
C5 C6 C7 C2 0.21(6)
C3 C2 C7 C6 -0.10(5)
C1 C2 C7 C6 -175.38(3)
N1 C8 C9 C10 -176.85(3)
C13 C8 C9 C10 1.45(4)
C8 C9 C10 C11 -1.19(6)
C9 C10 C11 C12 -0.03(7)
C10 C11 C12 C13 0.97(6)
C11 C12 C13 C8 -0.69(5)
N1 C8 C13 C12 177.88(3)
C9 C8 C13 C12 -0.52(4)
N1 C1 C14 O1 52.14(3)
C15 C1 C14 O1 -68.28(3)
C2 C1 C14 O1 170.33(2)
N1 C1 C15 C16 -13.39(4)
C2 C1 C15 C16 -142.71(3)
C14 C1 C15 C16 101.48(4)
C9 C8 N1 C1 -2.42(4)
C13 C8 N1 C1 179.27(3)
C15 C1 N1 C8 -69.59(3)
C2 C1 N1 C8 60.90(3)
C14 C1 N1 C8 174.88(3)
N1' C1' C2' C3' 28.6(12)
C15' C1' C2' C3' 157.8(11)
C14' C1' C2' C3' -86.2(11)
N1' C1' C2' C7' -155.1(10)
C15' C1' C2' C7' -25.9(12)
C14' C1' C2' C7' 90.0(11)
C7' C2' C3' C4' -9(2)
C1' C2' C3' C4' 167.2(15)
C2' C3' C4' C5' 16(3)
C3' C4' C5' C6' -17(3)
C4' C5' C6' C7' 11(3)
C5' C6' C7' C2' -4(2)
C3' C2' C7' C6' 3.0(19)
C1' C2' C7' C6' -173.4(11)
N1' C8' C9' C10' 165.2(15)
C13' C8' C9' C10' -4(2)
C8' C9' C10' C11' 1(3)
C9' C10' C11' C12' 6(4)
C10' C11' C12' C13' -12(5)
C11' C12' C13' C8' 9(5)
N1' C8' C13' C12' -171(2)
C9' C8' C13' C12' -1(3)
N1' C1' C14' O1' 51.5(11)
C15' C1' C14' O1' -68.4(11)
C2' C1' C14' O1' 170.4(10)
N1' C1' C15' C16' 17(2)
C2' C1' C15' C16' -111(2)
C14' C1' C15' C16' 133(2)
C9' C8' N1' C1' 173.6(11)
C13' C8' N1' C1' -17.1(19)
C15' C1' N1' C8' -59.3(13)
C2' C1' N1' C8' 70.4(12)
C14' C1' N1' C8' -174.5(11)
